data_7205063
loop_
_publ_author_name
'Luciawati, Fera'
'Higham, Luke T.'
'Strauss, Christopher R.'
'Scott, Janet L.'

_publ_section_title
;
 Horning-crown diamine complexes and salts: proton transfer mediated by
 solid-state intermolecular hydrogen bonding
;
_journal_issue 1
_journal_name_full CrystEngComm
_journal_page_first 167
_journal_paper_doi 10.1039/c003571h
_journal_volume 13
_journal_year 2011
_chemical_formula_moiety 'C46 H43 O6, C3 H11 N2'
_chemical_formula_sum 'C49 H54 N2 O6'
_chemical_formula_weight 766.94
_chemical_name_common
;
(3,4:10,11:19,20:26,27-tetrabenzo-5,9,21,25-tetraoxa-
tricyclo(27.3.1.113,17) tetratriaconta-
1(32),3,10,13,15,17(34),19,26,29(33),30-decaene-33,34-diol)
propylenediamine hemi-salt
;
_chemical_name_systematic
;
(3,4:10,11:19,20:26,27-tetrabenzo-5,9,21,25-tetraoxa-tricyclo[27.3.1.113,17]
tetratriaconta-1(32),3,10,13,15,17(34),19,26,29(33),30-decaene-33,34-diol)
propylenediamine hemi-salt
;
_space_group_IT_number 2
_space_group_name_Hall '-P 1'
_symmetry_cell_setting triclinic
_symmetry_space_group_name_Hall '-P 1'
_symmetry_space_group_name_H-M 'P -1'
_atom_sites_solution_hydrogens geom
_atom_sites_solution_primary direct
_atom_sites_solution_secondary difmap
_audit_creation_method SHELXL-97
_cell_angle_alpha 96.182(1)
_cell_angle_beta 110.043(1)
_cell_angle_gamma 116.463(2)
_cell_formula_units_Z 2
_cell_length_a 12.6886(3)
_cell_length_b 14.0567(4)
_cell_length_c 14.1856(6)
_cell_measurement_temperature 123(2)
_cell_volume 2023.28(13)
_computing_cell_refinement 'Nonius collect'
_computing_data_collection 'Nonius collect'
_computing_data_reduction 'Nonius collect'
_computing_molecular_graphics X-seed
_computing_publication_material ciftab
_computing_structure_refinement 'SHELXL-97 (Sheldrick, 1997)'
_computing_structure_solution 'SHELXS-97 (Sheldrick, 1990)'
_diffrn_ambient_temperature 123(2)
_diffrn_measured_fraction_theta_full 0.976
_diffrn_measured_fraction_theta_max 0.976
_diffrn_measurement_device_type 'Enraf Nonius Kappa CCD'
_diffrn_measurement_method 'phi and omega scans'
_diffrn_radiation_monochromator graphite
_diffrn_radiation_source 'fine-focus sealed tube'
_diffrn_radiation_type MoK\a
_diffrn_radiation_wavelength 0.71073
_diffrn_reflns_av_R_equivalents 0.0000
_diffrn_reflns_av_sigmaI/netI 0.1131
_diffrn_reflns_limit_h_max 15
_diffrn_reflns_limit_h_min 0
_diffrn_reflns_limit_k_max 15
_diffrn_reflns_limit_k_min -17
_diffrn_reflns_limit_l_max 15
_diffrn_reflns_limit_l_min -17
_diffrn_reflns_number 7520
_diffrn_reflns_theta_full 25.71
_diffrn_reflns_theta_max 25.71
_diffrn_reflns_theta_min 1.61
_exptl_absorpt_coefficient_mu 0.082
_exptl_absorpt_correction_type none
_exptl_crystal_colour colourless
_exptl_crystal_density_diffrn 1.259
_exptl_crystal_density_method 'not measured'
_exptl_crystal_description needles
_exptl_crystal_F_000 820
_exptl_crystal_size_max 0.30
_exptl_crystal_size_mid 0.10
_exptl_crystal_size_min 0.10
_refine_diff_density_max 0.658
_refine_diff_density_min -0.370
_refine_diff_density_rms 0.062
_refine_ls_extinction_method none
_refine_ls_goodness_of_fit_ref 1.037
_refine_ls_hydrogen_treatment mixed
_refine_ls_matrix_type full
_refine_ls_number_parameters 538
_refine_ls_number_reflns 7520
_refine_ls_number_restraints 0
_refine_ls_restrained_S_all 1.037
_refine_ls_R_factor_all 0.1494
_refine_ls_R_factor_gt 0.0685
_refine_ls_shift/su_max 0.000
_refine_ls_shift/su_mean 0.000
_refine_ls_structure_factor_coef Fsqd
_refine_ls_weighting_details 'calc w=1/[\s^2^(Fo^2^)+(0.0471P)^2^+3.4172P] where P=(Fo^2^+2Fc^2^)/3'
_refine_ls_weighting_scheme calc
_refine_ls_wR_factor_gt 0.1529
_refine_ls_wR_factor_ref 0.1820
_reflns_number_gt 4156
_reflns_number_total 7520
_reflns_threshold_expression >2sigma(I)
_cod_data_source_file C003571H.TXT
_cod_data_source_block 2b
_cod_original_cell_volume 2023.28(11)
_cod_database_code 7205063

loop_
_symmetry_equiv_pos_as_xyz
'x, y, z'
'-x, -y, -z'

loop_
_atom_site_label
_atom_site_type_symbol
_atom_site_fract_x
_atom_site_fract_y
_atom_site_fract_z
_atom_site_U_iso_or_equiv
_atom_site_adp_type
_atom_site_occupancy
_atom_site_symmetry_multiplicity
_atom_site_calc_flag
_atom_site_refinement_flags
_atom_site_disorder_assembly
_atom_site_disorder_group
O1 O 0.9162(2) 0.0438(2) 0.0638(2) 0.0299(6) Uani 1 1 d . . .
C1 C 0.8738(3) 0.0808(3) 0.1244(3) 0.0246(9) Uani 1 1 d . . .
O2 O 0.9694(2) 0.2823(2) -0.1174(2) 0.0302(6) Uani 1 1 d . . .
C2 C 0.8794(3) 0.1840(3) 0.1291(3) 0.0249(9) Uani 1 1 d . . .
O3 O 0.7607(2) -0.3070(2) 0.1001(2) 0.0305(6) Uani 1 1 d . . .
C3 C 0.9173(3) 0.2434(3) 0.0530(3) 0.0272(9) Uani 1 1 d . . .
H3A H 1.0007 0.2512 0.0580 0.033 Uiso 1 1 calc R . .
H3B H 0.9317 0.3193 0.0732 0.033 Uiso 1 1 calc R . .
O4 O 1.8558(2) 0.7487(2) 0.4323(2) 0.0321(7) Uani 1 1 d . . .
C4 C 0.8128(4) 0.1808(3) -0.0599(3) 0.0270(9) Uani 1 1 d . . .
C5 C 0.8424(4) 0.2008(3) -0.1440(3) 0.0298(9) Uani 1 1 d . . .
C6 C 1.0032(4) 0.3066(3) -0.2017(3) 0.0313(9) Uani 1 1 d . . .
H6A H 0.9381 0.3185 -0.2531 0.038 Uiso 1 1 calc R . .
H6B H 1.0043 0.2434 -0.2387 0.038 Uiso 1 1 calc R . .
C7 C 1.1373(4) 0.4109(3) -0.1551(3) 0.0335(10) Uani 1 1 d . . .
H7A H 1.1665 0.4234 -0.2113 0.040 Uiso 1 1 calc R . .
H7B H 1.1305 0.4756 -0.1301 0.040 Uiso 1 1 calc R . .
C8 C 0.7604(4) -0.4069(3) 0.0648(3) 0.0306(9) Uani 1 1 d . . .
H8A H 0.7809 -0.4060 0.0035 0.037 Uiso 1 1 calc R . .
H8B H 0.6731 -0.4736 0.0433 0.037 Uiso 1 1 calc R . .
C9 C 0.6676(3) -0.2904(3) 0.0324(3) 0.0266(9) Uani 1 1 d . . .
C10 C 0.6823(3) -0.1862(3) 0.0660(3) 0.0242(9) Uani 1 1 d . . .
C11 C 0.7984(4) -0.0993(3) 0.1686(3) 0.0280(9) Uani 1 1 d . . .
H11A H 0.7854 -0.1238 0.2287 0.034 Uiso 1 1 calc R . .
H11B H 0.8790 -0.0958 0.1709 0.034 Uiso 1 1 calc R . .
C12 C 0.8180(3) 0.0153(3) 0.1822(3) 0.0227(8) Uani 1 1 d . . .
C16 C 0.6827(4) 0.1054(3) -0.0822(3) 0.0338(10) Uani 1 1 d . . .
H16 H 0.6598 0.0915 -0.0259 0.041 Uiso 1 1 calc R . .
C17 C 0.5863(4) 0.0504(3) -0.1863(3) 0.0408(11) Uani 1 1 d . . .
H17 H 0.4978 0.0011 -0.2005 0.049 Uiso 1 1 calc R . .
C18 C 0.6194(4) 0.0673(3) -0.2678(4) 0.0404(11) Uani 1 1 d . . .
H18 H 0.5540 0.0273 -0.3385 0.049 Uiso 1 1 calc R . .
C19 C 0.7472(4) 0.1422(3) -0.2485(3) 0.0349(10) Uani 1 1 d . . .
H19 H 0.7698 0.1536 -0.3054 0.042 Uiso 1 1 calc R . .
C20 C 0.5664(4) -0.3698(3) -0.0638(3) 0.0332(10) Uani 1 1 d . . .
H20 H 0.5601 -0.4390 -0.0870 0.040 Uiso 1 1 calc R . .
C21 C 0.4755(4) -0.3458(4) -0.1249(3) 0.0404(11) Uani 1 1 d . . .
H21 H 0.4060 -0.3992 -0.1903 0.048 Uiso 1 1 calc R . .
C22 C 0.4844(4) -0.2453(4) -0.0918(3) 0.0383(11) Uani 1 1 d . . .
H22 H 0.4201 -0.2304 -0.1330 0.046 Uiso 1 1 calc R . .
C23 C 0.5884(4) -0.1665(3) 0.0021(3) 0.0308(9) Uani 1 1 d . . .
H23 H 0.5956 -0.0965 0.0236 0.037 Uiso 1 1 calc R . .
C24 C 0.7734(3) 0.0562(3) 0.2437(3) 0.0296(9) Uani 1 1 d . . .
H24 H 0.7354 0.0122 0.2823 0.036 Uiso 1 1 calc R . .
C25 C 0.7822(4) 0.1582(4) 0.2506(3) 0.0338(10) Uani 1 1 d . . .
H25 H 0.7527 0.1849 0.2945 0.041 Uiso 1 1 calc R . .
C26 C 0.8352(3) 0.2212(3) 0.1921(3) 0.0305(10) Uani 1 1 d . . .
H26 H 0.8410 0.2914 0.1957 0.037 Uiso 1 1 calc R . .
O1' O 1.4381(2) 0.5503(2) 0.3676(2) 0.0290(6) Uani 1 1 d . . .
H1'O H 1.389(5) 0.491(5) 0.389(4) 0.084(19) Uiso 1 1 d . . .
C1' C 1.3805(3) 0.5717(3) 0.2789(3) 0.0228(8) Uani 1 1 d . . .
O2' O 1.1256(2) 0.4596(2) 0.47800(19) 0.0289(6) Uani 1 1 d . . .
C2' C 1.2496(3) 0.5450(3) 0.2401(3) 0.0232(8) Uani 1 1 d . . .
C3' C 1.1744(3) 0.5076(3) 0.3045(3) 0.0244(9) Uani 1 1 d . . .
H3'1 H 1.1678 0.4373 0.3160 0.029 Uiso 1 1 calc R . .
H3'2 H 1.0845 0.4924 0.2651 0.029 Uiso 1 1 calc R . .
C4' C 1.2408(3) 0.5958(3) 0.4107(3) 0.0234(8) Uani 1 1 d . . .
C5' C 1.2186(3) 0.5688(3) 0.4978(3) 0.0250(9) Uani 1 1 d . . .
C6' C 1.0990(4) 0.4312(3) 0.5651(3) 0.0296(9) Uani 1 1 d . . .
H6'1 H 1.0717 0.4796 0.5927 0.035 Uiso 1 1 calc R . .
H6'2 H 1.1789 0.4427 0.6228 0.035 Uiso 1 1 calc R . .
C7' C 0.9911(4) 0.3106(3) 0.5267(3) 0.0312(10) Uani 1 1 d . . .
H7'1 H 0.9121 0.3011 0.4697 0.037 Uiso 1 1 calc R . .
H7'2 H 0.9692 0.2919 0.5854 0.037 Uiso 1 1 calc R . .
C8' C 1.9760(3) 0.7710(3) 0.5139(3) 0.0307(9) Uani 1 1 d . . .
H8'1 H 1.9656 0.7609 0.5789 0.037 Uiso 1 1 calc R . .
H8'2 H 2.0467 0.8487 0.5306 0.037 Uiso 1 1 calc R . .
C9' C 1.8081(4) 0.8159(3) 0.4511(3) 0.0259(9) Uani 1 1 d . . .
C10' C 1.6818(3) 0.7811(3) 0.3770(3) 0.0234(8) Uani 1 1 d . . .
C11' C 1.6044(3) 0.6727(3) 0.2855(3) 0.0262(9) Uani 1 1 d . . .
H11C H 1.6399 0.6856 0.2328 0.031 Uiso 1 1 calc R . .
H11D H 1.6177 0.6149 0.3125 0.031 Uiso 1 1 calc R . .
C12' C 1.4608(3) 0.6297(3) 0.2321(3) 0.0233(8) Uani 1 1 d . . .
C13' C 1.4049(4) 0.6524(3) 0.1418(3) 0.0272(9) Uani 1 1 d . . .
H13' H 1.4572 0.6903 0.1084 0.033 Uiso 1 1 calc R . .
C14' C 1.2741(4) 0.6210(3) 0.0993(3) 0.0279(9) Uani 1 1 d . . .
H14' H 1.2365 0.6353 0.0361 0.033 Uiso 1 1 calc R . .
C15' C 1.1990(4) 0.5692(3) 0.1488(3) 0.0255(9) Uani 1 1 d . . .
H15' H 1.1098 0.5493 0.1198 0.031 Uiso 1 1 calc R . .
C16' C 1.3281(4) 0.7064(3) 0.4270(3) 0.0315(10) Uani 1 1 d . . .
H16' H 1.3409 0.7277 0.3686 0.038 Uiso 1 1 calc R . .
C17' C 1.3976(4) 0.7876(3) 0.5240(3) 0.0362(10) Uani 1 1 d . . .
H17' H 1.4572 0.8626 0.5320 0.043 Uiso 1 1 calc R . .
C18' C 1.3794(4) 0.7580(3) 0.6093(3) 0.0337(10) Uani 1 1 d . . .
H18' H 1.4288 0.8123 0.6770 0.040 Uiso 1 1 calc R . .
C19' C 1.2892(4) 0.6491(3) 0.5962(3) 0.0302(9) Uani 1 1 d . . .
H19' H 1.2756 0.6294 0.6548 0.036 Uiso 1 1 calc R . .
C20' C 1.8780(4) 0.9116(3) 0.5373(3) 0.0336(10) Uani 1 1 d . . .
H20' H 1.9628 0.9328 0.5882 0.040 Uiso 1 1 calc R . .
C21' C 1.8236(4) 0.9766(3) 0.5491(3) 0.0353(10) Uani 1 1 d . . .
H21' H 1.8708 1.0417 0.6083 0.042 Uiso 1 1 calc R . .
C22' C 1.7007(4) 0.9457(3) 0.4744(3) 0.0335(10) Uani 1 1 d . . .
H22' H 1.6642 0.9907 0.4808 0.040 Uiso 1 1 calc R . .
C23' C 1.6304(4) 0.8479(3) 0.3895(3) 0.0299(9) Uani 1 1 d . . .
H23' H 1.5454 0.8267 0.3391 0.036 Uiso 1 1 calc R . .
N1 N 1.3295(4) 0.3774(3) 0.4315(3) 0.0410(9) Uani 1 1 d . . .
H1NA H 1.246(5) 0.351(4) 0.430(4) 0.065(16) Uiso 1 1 d . . .
H1NB H 1.384(6) 0.393(5) 0.504(5) 0.09(2) Uiso 1 1 d . . .
C1G C 1.3408(5) 0.2927(4) 0.3707(4) 0.0557(14) Uani 1 1 d . . .
H1G1 H 1.3232 0.2290 0.3994 0.067 Uiso 1 1 calc R . .
H1G2 H 1.4302 0.3258 0.3754 0.067 Uiso 1 1 calc R . .
C2G C 1.2431(5) 0.2544(4) 0.2595(4) 0.0538(14) Uani 1 1 d . . .
H2G1 H 1.2628 0.3185 0.2314 0.065 Uiso 1 1 calc R . .
H2G2 H 1.1546 0.2247 0.2562 0.065 Uiso 1 1 calc R . .
C3G C 1.2452(5) 0.1617(4) 0.1903(4) 0.0621(16) Uani 1 1 d . . .
H3G1 H 1.3346 0.1892 0.1964 0.074 Uiso 1 1 calc R . .
H3G2 H 1.2188 0.0948 0.2144 0.074 Uiso 1 1 calc R . .
N2 N 1.1535(4) 0.1332(4) 0.0806(4) 0.0501(11) Uani 1 1 d . . .
H2NA H 1.179(5) 0.196(4) 0.054(4) 0.055(15) Uiso 1 1 d . . .
H2NB H 1.060(7) 0.111(5) 0.084(5) 0.11(2) Uiso 1 1 d . . .
H2NC H 1.150(6) 0.069(6) 0.030(5) 0.11(2) Uiso 1 1 d . . .

loop_
_atom_site_aniso_label
_atom_site_aniso_U_11
_atom_site_aniso_U_22
_atom_site_aniso_U_33
_atom_site_aniso_U_23
_atom_site_aniso_U_13
_atom_site_aniso_U_12
O1 0.0342(15) 0.0308(16) 0.0337(16) 0.0090(13) 0.0230(13) 0.0181(13)
C1 0.0167(18) 0.029(2) 0.022(2) 0.0040(17) 0.0056(17) 0.0099(16)
O2 0.0256(14) 0.0325(16) 0.0283(15) 0.0080(12) 0.0120(12) 0.0120(12)
C2 0.0185(18) 0.025(2) 0.025(2) 0.0050(17) 0.0061(17) 0.0097(16)
O3 0.0302(14) 0.0305(16) 0.0314(16) 0.0063(12) 0.0117(13) 0.0182(13)
C3 0.0221(19) 0.022(2) 0.031(2) 0.0096(17) 0.0070(18) 0.0094(17)
O4 0.0263(14) 0.0356(16) 0.0307(16) 0.0064(13) 0.0056(13) 0.0190(13)
C4 0.027(2) 0.018(2) 0.031(2) 0.0049(17) 0.0083(18) 0.0110(17)
C5 0.024(2) 0.025(2) 0.033(2) 0.0035(18) 0.0042(19) 0.0138(18)
C6 0.037(2) 0.037(2) 0.025(2) 0.0110(19) 0.0140(19) 0.022(2)
C7 0.040(2) 0.033(2) 0.033(2) 0.0130(19) 0.021(2) 0.020(2)
C8 0.032(2) 0.028(2) 0.035(2) 0.0097(19) 0.0171(19) 0.0166(19)
C9 0.0233(19) 0.032(2) 0.024(2) 0.0115(18) 0.0108(18) 0.0129(17)
C10 0.0229(19) 0.025(2) 0.025(2) 0.0102(17) 0.0127(17) 0.0109(17)
C11 0.025(2) 0.027(2) 0.025(2) 0.0082(17) 0.0079(17) 0.0100(17)
C12 0.0197(18) 0.029(2) 0.0166(19) 0.0043(16) 0.0062(16) 0.0123(17)
C16 0.030(2) 0.026(2) 0.036(2) 0.0091(19) 0.011(2) 0.0106(18)
C17 0.025(2) 0.030(2) 0.044(3) 0.006(2) 0.001(2) 0.0086(19)
C18 0.036(2) 0.027(2) 0.036(3) -0.001(2) -0.001(2) 0.013(2)
C19 0.037(2) 0.032(2) 0.031(2) 0.0043(19) 0.008(2) 0.021(2)
C20 0.035(2) 0.028(2) 0.025(2) 0.0070(18) 0.0081(19) 0.0115(19)
C21 0.030(2) 0.033(3) 0.030(2) 0.007(2) -0.001(2) 0.007(2)
C22 0.031(2) 0.036(3) 0.032(2) 0.013(2) 0.002(2) 0.013(2)
C23 0.031(2) 0.029(2) 0.034(2) 0.0125(19) 0.016(2) 0.0154(19)
C24 0.022(2) 0.037(2) 0.023(2) 0.0046(18) 0.0099(17) 0.0114(18)
C25 0.024(2) 0.042(3) 0.030(2) -0.001(2) 0.0107(19) 0.0163(19)
C26 0.023(2) 0.025(2) 0.036(2) -0.0002(18) 0.0068(19) 0.0135(18)
O1' 0.0260(14) 0.0350(17) 0.0274(15) 0.0166(13) 0.0096(12) 0.0169(13)
C1' 0.027(2) 0.022(2) 0.0195(19) 0.0065(16) 0.0089(17) 0.0143(17)
O2' 0.0309(14) 0.0301(16) 0.0235(14) 0.0095(12) 0.0135(12) 0.0126(13)
C2' 0.0236(19) 0.021(2) 0.022(2) 0.0041(16) 0.0079(17) 0.0118(16)
C3' 0.0213(19) 0.026(2) 0.024(2) 0.0054(17) 0.0085(17) 0.0122(16)
C4' 0.0203(18) 0.029(2) 0.025(2) 0.0096(17) 0.0092(17) 0.0158(17)
C5' 0.0232(19) 0.026(2) 0.030(2) 0.0096(18) 0.0141(18) 0.0145(17)
C6' 0.030(2) 0.043(3) 0.027(2) 0.0182(19) 0.0189(19) 0.021(2)
C7' 0.025(2) 0.042(3) 0.033(2) 0.015(2) 0.0157(19) 0.0198(19)
C8' 0.022(2) 0.034(2) 0.031(2) 0.0121(19) 0.0077(18) 0.0139(18)
C9' 0.027(2) 0.029(2) 0.028(2) 0.0118(18) 0.0155(19) 0.0168(18)
C10' 0.0239(19) 0.022(2) 0.026(2) 0.0107(17) 0.0144(17) 0.0093(16)
C11' 0.027(2) 0.026(2) 0.030(2) 0.0108(17) 0.0149(18) 0.0138(17)
C12' 0.027(2) 0.023(2) 0.020(2) 0.0049(16) 0.0083(17) 0.0136(17)
C13' 0.035(2) 0.024(2) 0.025(2) 0.0074(17) 0.0156(19) 0.0148(18)
C14' 0.035(2) 0.028(2) 0.022(2) 0.0088(17) 0.0091(18) 0.0197(19)
C15' 0.028(2) 0.024(2) 0.022(2) 0.0032(17) 0.0083(18) 0.0152(17)
C16' 0.037(2) 0.030(2) 0.035(2) 0.0128(19) 0.023(2) 0.017(2)
C17' 0.037(2) 0.027(2) 0.040(3) 0.002(2) 0.021(2) 0.0118(19)
C18' 0.032(2) 0.033(2) 0.031(2) -0.0020(19) 0.0138(19) 0.015(2)
C19' 0.032(2) 0.038(3) 0.027(2) 0.0076(19) 0.0158(19) 0.021(2)
C20' 0.025(2) 0.036(2) 0.032(2) 0.010(2) 0.0104(19) 0.0116(19)
C21' 0.036(2) 0.025(2) 0.034(2) 0.0052(19) 0.015(2) 0.0077(19)
C22' 0.035(2) 0.025(2) 0.041(3) 0.0100(19) 0.018(2) 0.0142(19)
C23' 0.028(2) 0.026(2) 0.035(2) 0.0137(19) 0.0143(19) 0.0128(18)
N1 0.049(2) 0.040(2) 0.045(3) 0.0164(19) 0.029(2) 0.024(2)
C1G 0.043(3) 0.052(3) 0.078(4) 0.035(3) 0.028(3) 0.025(3)
C2G 0.041(3) 0.035(3) 0.068(4) 0.004(2) 0.012(3) 0.018(2)
C3G 0.037(3) 0.054(3) 0.073(4) -0.008(3) 0.030(3) 0.010(2)
N2 0.052(3) 0.031(2) 0.069(3) 0.001(2) 0.046(3) 0.010(2)

loop_
_atom_type_symbol
_atom_type_description
_atom_type_scat_dispersion_real
_atom_type_scat_dispersion_imag
_atom_type_scat_source
C C 0.0033 0.0016 'International Tables Vol C Tables 4.2.6.8 and 6.1.1.4'
H H 0.0000 0.0000 'International Tables Vol C Tables 4.2.6.8 and 6.1.1.4'
N N 0.0061 0.0033 'International Tables Vol C Tables 4.2.6.8 and 6.1.1.4'
O O 0.0106 0.0060 'International Tables Vol C Tables 4.2.6.8 and 6.1.1.4'

loop_
_geom_angle_atom_site_label_1
_geom_angle_atom_site_label_2
_geom_angle_atom_site_label_3
_geom_angle
_geom_angle_site_symmetry_1
_geom_angle_site_symmetry_3
_geom_angle_publ_flag
O1 C1 C2 120.7(3) . . ?
O1 C1 C12 120.3(3) . . ?
C2 C1 C12 119.0(3) . . ?
C5 O2 C6 117.5(3) . . ?
C26 C2 C1 120.0(4) . . ?
C26 C2 C3 121.1(3) . . ?
C1 C2 C3 118.3(3) . . ?
C9 O3 C8 117.7(3) . . ?
C2 C3 C4 111.9(3) . . ?
C9' O4 C8' 117.2(3) . . ?
C5 C4 C16 118.1(4) . . ?
C5 C4 C3 120.8(3) . . ?
C16 C4 C3 121.0(4) . . ?
O2 C5 C4 115.7(3) . . ?
O2 C5 C19 123.0(4) . . ?
C4 C5 C19 121.3(4) . . ?
O2 C6 C7 108.0(3) . . ?
C8 C7 C6 114.1(3) 2_755 . ?
O3 C8 C7 107.8(3) . 2_755 ?
O3 C9 C20 123.4(4) . . ?
O3 C9 C10 114.9(3) . . ?
C20 C9 C10 121.7(3) . . ?
C23 C10 C9 117.2(3) . . ?
C23 C10 C11 122.6(3) . . ?
C9 C10 C11 120.1(3) . . ?
C12 C11 C10 113.8(3) . . ?
C24 C12 C1 118.6(4) . . ?
C24 C12 C11 121.8(3) . . ?
C1 C12 C11 119.3(3) . . ?
C17 C16 C4 120.7(4) . . ?
C18 C17 C16 120.0(4) . . ?
C17 C18 C19 120.8(4) . . ?
C18 C19 C5 118.9(4) . . ?
C21 C20 C9 118.7(4) . . ?
C22 C21 C20 121.0(4) . . ?
C21 C22 C23 119.1(4) . . ?
C22 C23 C10 122.2(4) . . ?
C25 C24 C12 122.4(4) . . ?
C24 C25 C26 118.6(4) . . ?
C2 C26 C25 121.3(4) . . ?
O1' C1' C2' 121.7(3) . . ?
O1' C1' C12' 117.0(3) . . ?
C2' C1' C12' 121.1(3) . . ?
C5' O2' C6' 116.5(3) . . ?
C15' C2' C1' 117.6(3) . . ?
C15' C2' C3' 121.2(3) . . ?
C1' C2' C3' 120.5(3) . . ?
C2' C3' C4' 111.4(3) . . ?
C16' C4' C5' 116.8(4) . . ?
C16' C4' C3' 121.3(3) . . ?
C5' C4' C3' 121.9(3) . . ?
O2' C5' C19' 123.7(3) . . ?
O2' C5' C4' 115.7(3) . . ?
C19' C5' C4' 120.6(4) . . ?
O2' C6' C7' 108.5(3) . . ?
C6' C7' C8' 114.4(3) . 2_866 ?
O4 C8' C7' 106.9(3) . 2_866 ?
O4 C9' C20' 123.6(3) . . ?
O4 C9' C10' 115.3(3) . . ?
C20' C9' C10' 121.1(4) . . ?
C23' C10' C9' 117.9(4) . . ?
C23' C10' C11' 122.0(3) . . ?
C9' C10' C11' 120.2(3) . . ?
C12' C11' C10' 113.7(3) . . ?
C13' C12' C1' 118.3(3) . . ?
C13' C12' C11' 122.1(3) . . ?
C1' C12' C11' 119.5(3) . . ?
C12' C13' C14' 121.1(4) . . ?
C15' C14' C13' 119.7(3) . . ?
C14' C15' C2' 121.9(3) . . ?
C17' C16' C4' 123.1(4) . . ?
C18' C17' C16' 119.0(4) . . ?
C17' C18' C19' 120.1(4) . . ?
C18' C19' C5' 120.2(4) . . ?
C9' C20' C21' 119.9(4) . . ?
C22' C21' C20' 119.7(4) . . ?
C21' C22' C23' 119.7(4) . . ?
C10' C23' C22' 121.6(4) . . ?
N1 C1G C2G 107.5(4) . . ?
C1G C2G C3G 110.9(4) . . ?
N2 C3G C2G 108.1(4) . . ?

loop_
_geom_bond_atom_site_label_1
_geom_bond_atom_site_label_2
_geom_bond_distance
_geom_bond_site_symmetry_2
_geom_bond_publ_flag
O1 C1 1.330(4) . ?
C1 C2 1.412(5) . ?
C1 C12 1.415(5) . ?
O2 C5 1.377(4) . ?
O2 C6 1.428(4) . ?
C2 C26 1.376(5) . ?
C2 C3 1.512(5) . ?
O3 C9 1.374(4) . ?
O3 C8 1.438(4) . ?
C3 C4 1.516(5) . ?
O4 C9' 1.377(4) . ?
O4 C8' 1.432(4) . ?
C4 C5 1.388(6) . ?
C4 C16 1.400(5) . ?
C5 C19 1.400(5) . ?
C6 C7 1.509(5) . ?
C7 C8 1.506(5) 2_755 ?
C8 C7 1.506(5) 2_755 ?
C9 C20 1.396(5) . ?
C9 C10 1.397(5) . ?
C10 C23 1.389(5) . ?
C10 C11 1.524(5) . ?
C11 C12 1.496(5) . ?
C12 C24 1.390(5) . ?
C16 C17 1.395(6) . ?
C17 C18 1.369(6) . ?
C18 C19 1.388(6) . ?
C20 C21 1.386(6) . ?
C21 C22 1.381(6) . ?
C22 C23 1.385(5) . ?
C24 C25 1.377(6) . ?
C25 C26 1.393(6) . ?
O1' C1' 1.362(4) . ?
C1' C2' 1.406(5) . ?
C1' C12' 1.408(5) . ?
O2' C5' 1.375(4) . ?
O2' C6' 1.440(4) . ?
C2' C15' 1.388(5) . ?
C2' C3' 1.508(5) . ?
C3' C4' 1.520(5) . ?
C4' C16' 1.382(5) . ?
C4' C5' 1.413(5) . ?
C5' C19' 1.389(5) . ?
C6' C7' 1.506(5) . ?
C7' C8' 1.506(5) 2_866 ?
C8' C7' 1.506(5) 2_866 ?
C9' C20' 1.390(5) . ?
C9' C10' 1.396(5) . ?
C10' C23' 1.388(5) . ?
C10' C11' 1.529(5) . ?
C11' C12' 1.495(5) . ?
C12' C13' 1.383(5) . ?
C13' C14' 1.384(5) . ?
C14' C15' 1.373(5) . ?
C16' C17' 1.381(6) . ?
C17' C18' 1.380(6) . ?
C18' C19' 1.385(6) . ?
C20' C21' 1.396(6) . ?
C21' C22' 1.381(6) . ?
C22' C23' 1.396(5) . ?
N1 C1G 1.481(6) . ?
C1G C2G 1.482(7) . ?
C2G C3G 1.561(7) . ?
C3G N2 1.464(7) . ?

loop_
_geom_hbond_atom_site_label_D
_geom_hbond_atom_site_label_H
_geom_hbond_atom_site_label_A
_geom_hbond_distance_DH
_geom_hbond_distance_HA
_geom_hbond_distance_DA
_geom_hbond_angle_DHA
_geom_hbond_site_symmetry_A
N2 H2NB O1 1.11(7) 1.53(7) 2.603(5) 160(5) .
O1' H1'O N1 0.95(6) 1.70(6) 2.640(5) 166(5) .
N1 H1NB O1' 0.96(6) 2.07(6) 2.966(5) 154(5) 2_866
N2 H2NC O1 1.06(7) 1.61(7) 2.621(5) 157(5) 2_755

loop_
_geom_torsion_atom_site_label_1
_geom_torsion_atom_site_label_2
_geom_torsion_atom_site_label_3
_geom_torsion_atom_site_label_4
_geom_torsion
_geom_torsion_site_symmetry_1
_geom_torsion_site_symmetry_2
_geom_torsion_site_symmetry_3
_geom_torsion_site_symmetry_4
_geom_torsion_publ_flag
O1 C1 C2 C26 -180.0(3) . . . . ?
C12 C1 C2 C26 2.2(5) . . . . ?
O1 C1 C2 C3 8.2(5) . . . . ?
C12 C1 C2 C3 -169.6(3) . . . . ?
C26 C2 C3 C4 -103.4(4) . . . . ?
C1 C2 C3 C4 68.4(4) . . . . ?
C2 C3 C4 C5 -160.5(3) . . . . ?
C2 C3 C4 C16 22.5(5) . . . . ?
C6 O2 C5 C4 -179.0(3) . . . . ?
C6 O2 C5 C19 -0.1(5) . . . . ?
C16 C4 C5 O2 174.9(3) . . . . ?
C3 C4 C5 O2 -2.1(5) . . . . ?
C16 C4 C5 C19 -4.1(6) . . . . ?
C3 C4 C5 C19 178.9(3) . . . . ?
C5 O2 C6 C7 169.8(3) . . . . ?
O2 C6 C7 C8 51.5(4) . . . 2_755 ?
C9 O3 C8 C7 -175.3(3) . . . 2_755 ?
C8 O3 C9 C20 6.1(5) . . . . ?
C8 O3 C9 C10 -172.9(3) . . . . ?
O3 C9 C10 C23 -178.0(3) . . . . ?
C20 C9 C10 C23 3.0(6) . . . . ?
O3 C9 C10 C11 2.5(5) . . . . ?
C20 C9 C10 C11 -176.6(4) . . . . ?
C23 C10 C11 C12 -12.5(5) . . . . ?
C9 C10 C11 C12 167.0(3) . . . . ?
O1 C1 C12 C24 -179.3(3) . . . . ?
C2 C1 C12 C24 -1.5(5) . . . . ?
O1 C1 C12 C11 -4.3(5) . . . . ?
C2 C1 C12 C11 173.5(3) . . . . ?
C10 C11 C12 C24 98.9(4) . . . . ?
C10 C11 C12 C1 -75.9(4) . . . . ?
C5 C4 C16 C17 1.3(6) . . . . ?
C3 C4 C16 C17 178.3(4) . . . . ?
C4 C16 C17 C18 2.0(6) . . . . ?
C16 C17 C18 C19 -2.6(6) . . . . ?
C17 C18 C19 C5 -0.2(6) . . . . ?
O2 C5 C19 C18 -175.4(4) . . . . ?
C4 C5 C19 C18 3.6(6) . . . . ?
O3 C9 C20 C21 178.2(4) . . . . ?
C10 C9 C20 C21 -2.8(6) . . . . ?
C9 C20 C21 C22 0.2(6) . . . . ?
C20 C21 C22 C23 2.0(7) . . . . ?
C21 C22 C23 C10 -1.8(6) . . . . ?
C9 C10 C23 C22 -0.7(6) . . . . ?
C11 C10 C23 C22 178.9(4) . . . . ?
C1 C12 C24 C25 -0.3(5) . . . . ?
C11 C12 C24 C25 -175.2(3) . . . . ?
C12 C24 C25 C26 1.4(5) . . . . ?
C1 C2 C26 C25 -1.2(5) . . . . ?
C3 C2 C26 C25 170.5(3) . . . . ?
C24 C25 C26 C2 -0.6(5) . . . . ?
O1' C1' C2' C15' -179.6(3) . . . . ?
C12' C1' C2' C15' 5.4(5) . . . . ?
O1' C1' C2' C3' 9.3(5) . . . . ?
C12' C1' C2' C3' -165.7(3) . . . . ?
C15' C2' C3' C4' -111.7(4) . . . . ?
C1' C2' C3' C4' 59.2(4) . . . . ?
C2' C3' C4' C16' 20.9(5) . . . . ?
C2' C3' C4' C5' -157.7(3) . . . . ?
C6' O2' C5' C19' 2.4(5) . . . . ?
C6' O2' C5' C4' -178.3(3) . . . . ?
C16' C4' C5' O2' 176.3(3) . . . . ?
C3' C4' C5' O2' -5.0(5) . . . . ?
C16' C4' C5' C19' -4.5(5) . . . . ?
C3' C4' C5' C19' 174.3(3) . . . . ?
C5' O2' C6' C7' 177.5(3) . . . . ?
O2' C6' C7' C8' 61.5(4) . . . 2_866 ?
C9' O4 C8' C7' -178.3(3) . . . 2_866 ?
C8' O4 C9' C20' 8.9(5) . . . . ?
C8' O4 C9' C10' -170.7(3) . . . . ?
O4 C9' C10' C23' -177.5(3) . . . . ?
C20' C9' C10' C23' 2.8(5) . . . . ?
O4 C9' C10' C11' 2.4(5) . . . . ?
C20' C9' C10' C11' -177.3(4) . . . . ?
C23' C10' C11' C12' -16.9(5) . . . . ?
C9' C10' C11' C12' 163.2(3) . . . . ?
O1' C1' C12' C13' 179.9(3) . . . . ?
C2' C1' C12' C13' -4.9(5) . . . . ?
O1' C1' C12' C11' -5.1(5) . . . . ?
C2' C1' C12' C11' 170.1(3) . . . . ?
C10' C11' C12' C13' 95.8(4) . . . . ?
C10' C11' C12' C1' -79.0(4) . . . . ?
C1' C12' C13' C14' 1.2(5) . . . . ?
C11' C12' C13' C14' -173.7(3) . . . . ?
C12' C13' C14' C15' 1.9(6) . . . . ?
C13' C14' C15' C2' -1.3(6) . . . . ?
C1' C2' C15' C14' -2.3(5) . . . . ?
C3' C2' C15' C14' 168.7(3) . . . . ?
C5' C4' C16' C17' 3.6(6) . . . . ?
C3' C4' C16' C17' -175.1(4) . . . . ?
C4' C16' C17' C18' -0.4(6) . . . . ?
C16' C17' C18' C19' -2.2(6) . . . . ?
C17' C18' C19' C5' 1.3(6) . . . . ?
O2' C5' C19' C18' -178.7(3) . . . . ?
C4' C5' C19' C18' 2.1(6) . . . . ?
O4 C9' C20' C21' 178.5(4) . . . . ?
C10' C9' C20' C21' -1.9(6) . . . . ?
C9' C20' C21' C22' -0.5(6) . . . . ?
C20' C21' C22' C23' 2.0(6) . . . . ?
C9' C10' C23' C22' -1.4(6) . . . . ?
C11' C10' C23' C22' 178.7(4) . . . . ?
C21' C22' C23' C10' -1.0(6) . . . . ?
N1 C1G C2G C3G -178.1(4) . . . . ?
C1G C2G C3G N2 -176.1(4) . . . . ?
